data_1530359
loop_
_publ_author_name
'Maslenikov, A.V.'
'Nikitina, L.P.'
'Rozhdestvenskaya, I.V.'

_publ_section_title
;
 Refinement of the structure of a diopside of altered composition calcined
 at various temperatures
;
_journal_name_full Kristallografiya
_journal_page_first 753
_journal_page_last 758
_journal_volume 22
_journal_year 1977
_chemical_formula_sum 'Ca0.9 Fe0.25 Mg0.71 O6 Si2'
_chemical_name_systematic 'Ca0.90 Mg0.71 Fe0.25 Si2 O6'
_space_group_IT_number 15
_symmetry_space_group_name_Hall '-C 2yc'
_symmetry_space_group_name_H-M 'C 1 2/c 1'
_cell_angle_alpha 90
_cell_angle_beta 106.11
_cell_angle_gamma 90
_cell_formula_units_Z 4
_cell_length_a 9.737
_cell_length_b 8.998
_cell_length_c 5.27
_cell_volume 443.592
_citation_journal_id_ASTM KRISAJ
_cod_data_source_file Maslenikov_KRISAJ_1977_164.cif
_cod_data_source_block Ca0.9Fe0.25Mg0.71O6Si2
_cod_original_cell_volume 443.5918
_cod_database_code 1530359

loop_
_symmetry_equiv_pos_as_xyz
x,y,z
-x,y,-z+1/2
-x,-y,-z
x,-y,z-1/2
x+1/2,y+1/2,z
-x+1/2,y+1/2,-z+1/2
-x+1/2,-y+1/2,-z
x+1/2,-y+1/2,z-1/2

loop_
_atom_site_label
_atom_site_type_symbol
_atom_site_fract_x
_atom_site_fract_y
_atom_site_fract_z
_atom_site_occupancy
_atom_site_U_iso_or_equiv
Mg1 Mg+2 0 0.90723 0.25 0.71 0.0
Fe1 Fe+3 0 0.90723 0.25 0.18 0.0
Fe2 Fe+3 0 0.30042 0.25 0.07 0.0
Ca1 Ca+2 0 0.30042 0.25 0.91 0.0
O3 O-2 0.35115 0.01799 -0.00414 1 0.0
O1 O-2 0.1151 0.08598 0.14167 1 0.0
O2 O-2 0.36206 0.25128 0.31968 1 0.0
Si1 Si+4 0.28713 0.09292 0.22994 1 0.0
